data_4061288
loop_
_publ_author_name
'Shin, Richard Y. C.'
'Tan, Geok Kheng'
'Koh, Lip Lin'
'Goh, Lai Yoong'

_publ_section_title
;
Syntheses and Single Crystal X-Ray Diffraction Studies of Acyclic
and Macrocyclic Aza-dithiolate (NS~2~) Complexes of (Arene)ruthenium(II).
Base-Promoted Formation of Tethered Arene and Thiolate-alkylation
Derivatives.
;
_journal_issue 26
_journal_name_full Organometallics
_journal_page_first 6293
_journal_page_last 6298
_journal_paper_doi 10.1021/om049445c
_journal_volume 23
_journal_year 2004
_chemical_formula_sum 'C18 H30 F6 N P Ru S2'
_chemical_formula_weight 570.59
_space_group_IT_number 14
_symmetry_cell_setting monoclinic
_symmetry_space_group_name_Hall '-P 2yn'
_symmetry_space_group_name_H-M 'P 1 21/n 1'
_cell_angle_alpha 90.00
_cell_angle_beta 107.0470(10)
_cell_angle_gamma 90.00
_cell_formula_units_Z 4
_cell_length_a 12.3846(7)
_cell_length_b 13.8429(7)
_cell_length_c 13.7618(8)
_cell_measurement_temperature 223(2)
_cell_volume 2255.6(2)
_diffrn_ambient_temperature 223(2)
_exptl_crystal_density_diffrn 1.680
_cod_depositor_comments
;
The following automatic conversions were performed:
'_symmetry_cell_setting' value 'Monoclinic' changed to 'monoclinic'
according to '/home/saulius/struct/CIF-dictionaries/cif_core.dic'
dictionary named 'cif_core.dic' version 2.4.1 from 2010-06-29.

Automatic conversion script
Id: cif_fix_enum 1527 2010-12-29 10:47:43Z saulius 
;
_cod_original_sg_symbol_H-M 'P 21/n'
_cod_database_code 4061288

loop_
_symmetry_equiv_pos_as_xyz
'x, y, z'
'-x+1/2, y+1/2, -z+1/2'
'-x, -y, -z'
'x-1/2, -y-1/2, z-1/2'

loop_
_atom_site_label
_atom_site_type_symbol
_atom_site_fract_x
_atom_site_fract_y
_atom_site_fract_z
_atom_site_U_iso_or_equiv
_atom_site_adp_type
_atom_site_occupancy
_atom_site_symmetry_multiplicity
_atom_site_calc_flag
_atom_site_refinement_flags
_atom_site_disorder_assembly
_atom_site_disorder_group
Ru1 Ru 0.678114(15) 0.227105(13) 0.485809(13) 0.03280(7) Uani 1 1 d . . .
S1 S 0.56473(6) 0.33211(6) 0.36100(6) 0.0576(2) Uani 1 1 d . . .
S2 S 0.70272(7) 0.34744(5) 0.61088(5) 0.05152(17) Uani 1 1 d . . .
N1 N 0.8109(2) 0.30596(18) 0.44915(18) 0.0452(5) Uani 1 1 d . . .
H1 H 0.861(3) 0.272(2) 0.457(3) 0.046(9) Uiso 1 1 d . . .
C1 C 0.6702(3) 0.3856(3) 0.3085(3) 0.0670(9) Uani 1 1 d . . .
H1A H 0.6405 0.3880 0.2342 0.080 Uiso 1 1 calc R . .
H1B H 0.6860 0.4520 0.3335 0.080 Uiso 1 1 calc R . .
C2 C 0.7767(3) 0.3283(3) 0.3380(2) 0.0594(8) Uani 1 1 d . . .
H2A H 0.8369 0.3649 0.3217 0.071 Uiso 1 1 calc R . .
H2B H 0.7656 0.2679 0.2991 0.071 Uiso 1 1 calc R . .
C3 C 0.8542(3) 0.3918(2) 0.5147(3) 0.0628(8) Uani 1 1 d . . .
H3A H 0.8851 0.4384 0.4763 0.075 Uiso 1 1 calc R . .
H3B H 0.9157 0.3714 0.5738 0.075 Uiso 1 1 calc R . .
C4 C 0.7641(3) 0.4406(2) 0.5507(3) 0.0652(9) Uani 1 1 d . . .
H4A H 0.7064 0.4691 0.4933 0.078 Uiso 1 1 calc R . .
H4B H 0.7971 0.4919 0.5994 0.078 Uiso 1 1 calc R . .
C5 C 0.5714(4) 0.3975(3) 0.6074(3) 0.0762(11) Uani 1 1 d . . .
H5 H 0.5275 0.4273 0.5474 0.091 Uiso 1 1 calc R . .
C6 C 0.5332(5) 0.3944(3) 0.6862(4) 0.0996(15) Uani 1 1 d . . .
H6A H 0.5763 0.3648 0.7466 0.119 Uiso 1 1 calc R . .
H6B H 0.4627 0.4217 0.6826 0.119 Uiso 1 1 calc R . .
C7 C 0.7313(2) 0.08599(19) 0.4401(2) 0.0455(6) Uani 1 1 d . . .
C8 C 0.7728(2) 0.09186(17) 0.54843(19) 0.0393(5) Uani 1 1 d . . .
C9 C 0.6984(2) 0.11309(17) 0.60506(18) 0.0386(5) Uani 1 1 d . . .
C10 C 0.5800(2) 0.12796(18) 0.5545(2) 0.0418(5) Uani 1 1 d . . .
C11 C 0.5393(2) 0.12062(19) 0.4472(2) 0.0477(6) Uani 1 1 d . . .
C12 C 0.6145(3) 0.0988(2) 0.3895(2) 0.0508(7) Uani 1 1 d . . .
C13 C 0.8146(4) 0.0641(3) 0.3816(3) 0.0770(11) Uani 1 1 d . . .
H13A H 0.7856 0.0888 0.3128 0.115 Uiso 1 1 calc R . .
H13B H 0.8251 -0.0052 0.3794 0.115 Uiso 1 1 calc R . .
H13C H 0.8863 0.0947 0.4149 0.115 Uiso 1 1 calc R . .
C14 C 0.8960(2) 0.0717(2) 0.6006(3) 0.0607(8) Uani 1 1 d . . .
H14A H 0.9099 0.0028 0.5991 0.091 Uiso 1 1 calc R . .
H14B H 0.9151 0.0935 0.6705 0.091 Uiso 1 1 calc R . .
H14C H 0.9420 0.1058 0.5656 0.091 Uiso 1 1 calc R . .
C15 C 0.7409(3) 0.1202(3) 0.7193(2) 0.0605(8) Uani 1 1 d . . .
H15A H 0.8183 0.1432 0.7395 0.091 Uiso 1 1 calc R . .
H15B H 0.7378 0.0569 0.7488 0.091 Uiso 1 1 calc R . .
H15C H 0.6940 0.1649 0.7432 0.091 Uiso 1 1 calc R . .
C16 C 0.4988(3) 0.1483(3) 0.6143(3) 0.0655(9) Uani 1 1 d . . .
H16A H 0.4470 0.0944 0.6076 0.098 Uiso 1 1 calc R . .
H16B H 0.4565 0.2066 0.5887 0.098 Uiso 1 1 calc R . .
H16C H 0.5404 0.1571 0.6854 0.098 Uiso 1 1 calc R . .
C17 C 0.4150(3) 0.1362(3) 0.3946(3) 0.0744(11) Uani 1 1 d . . .
H17A H 0.3787 0.0743 0.3742 0.112 Uiso 1 1 calc R . .
H17B H 0.4061 0.1764 0.3351 0.112 Uiso 1 1 calc R . .
H17C H 0.3805 0.1678 0.4409 0.112 Uiso 1 1 calc R . .
C18 C 0.5694(4) 0.0916(3) 0.2749(2) 0.0853(13) Uani 1 1 d . . .
H18A H 0.5288 0.1503 0.2480 0.128 Uiso 1 1 calc R . .
H18B H 0.5187 0.0367 0.2568 0.128 Uiso 1 1 calc R . .
H18C H 0.6318 0.0830 0.2465 0.128 Uiso 1 1 calc R . .
P1 P 0.15183(8) 0.27415(7) 0.50233(8) 0.0620(2) Uani 1 1 d D . .
F1 F 0.0738(6) 0.3288(9) 0.4113(6) 0.139(4) Uani 0.50 1 d PD A 1
F2 F 0.1549(10) 0.3670(6) 0.5676(8) 0.131(3) Uani 0.50 1 d PD A 1
F3 F 0.2391(6) 0.2260(9) 0.5934(7) 0.134(4) Uani 0.50 1 d PD A 1
F4 F 0.1595(9) 0.1876(7) 0.4361(10) 0.178(5) Uani 0.50 1 d PD A 1
F5 F 0.0523(6) 0.2328(7) 0.5305(9) 0.149(6) Uani 0.50 1 d PD A 1
F6 F 0.2582(6) 0.3185(6) 0.4742(6) 0.088(2) Uani 0.50 1 d PD A 1
F1A F 0.0854(8) 0.3700(5) 0.4674(12) 0.151(5) Uani 0.50 1 d PD A 2
F2A F 0.2359(9) 0.3224(11) 0.5884(8) 0.211(6) Uani 0.50 1 d PD A 2
F3A F 0.2047(8) 0.1736(6) 0.5320(11) 0.135(4) Uani 0.50 1 d PD A 2
F4A F 0.0519(9) 0.2234(9) 0.4183(7) 0.176(4) Uani 0.50 1 d PD A 2
F5A F 0.0711(8) 0.2560(8) 0.5722(8) 0.117(4) Uani 0.50 1 d PD A 2
F6A F 0.2199(9) 0.2901(8) 0.4309(9) 0.175(7) Uani 0.50 1 d PD A 2

loop_
_atom_site_aniso_label
_atom_site_aniso_U_11
_atom_site_aniso_U_22
_atom_site_aniso_U_33
_atom_site_aniso_U_23
_atom_site_aniso_U_13
_atom_site_aniso_U_12
Ru1 0.03313(11) 0.03364(11) 0.02883(10) 0.00238(6) 0.00470(7) 0.00189(7)
S1 0.0453(4) 0.0614(4) 0.0574(4) 0.0287(4) 0.0016(3) 0.0038(3)
S2 0.0681(5) 0.0400(3) 0.0472(4) -0.0049(3) 0.0181(3) 0.0039(3)
N1 0.0405(12) 0.0462(12) 0.0479(13) 0.0010(10) 0.0114(10) 0.0005(10)
C1 0.069(2) 0.072(2) 0.0553(18) 0.0274(16) 0.0109(15) -0.0093(17)
C2 0.0637(19) 0.070(2) 0.0483(16) 0.0099(14) 0.0226(14) -0.0091(16)
C3 0.0580(17) 0.0580(18) 0.070(2) -0.0102(15) 0.0149(15) -0.0200(15)
C4 0.088(2) 0.0391(14) 0.074(2) -0.0097(14) 0.0325(19) -0.0146(15)
C5 0.094(3) 0.0512(18) 0.097(3) 0.0062(18) 0.049(2) 0.0238(18)
C6 0.128(4) 0.070(2) 0.129(4) -0.019(3) 0.081(3) 0.011(3)
C7 0.0579(16) 0.0392(12) 0.0412(13) -0.0042(10) 0.0173(12) 0.0037(11)
C8 0.0413(12) 0.0317(11) 0.0424(13) 0.0025(9) 0.0082(10) 0.0042(9)
C9 0.0453(13) 0.0348(11) 0.0335(11) 0.0039(9) 0.0080(10) -0.0018(9)
C10 0.0425(13) 0.0353(11) 0.0481(14) 0.0038(10) 0.0142(11) -0.0005(10)
C11 0.0427(13) 0.0396(12) 0.0506(15) 0.0044(11) -0.0022(11) -0.0067(10)
C12 0.0657(18) 0.0444(14) 0.0341(13) -0.0029(10) 0.0017(12) -0.0071(13)
C13 0.107(3) 0.070(2) 0.070(2) -0.0083(18) 0.052(2) 0.018(2)
C14 0.0421(15) 0.0614(18) 0.073(2) 0.0097(16) 0.0083(14) 0.0108(13)
C15 0.074(2) 0.070(2) 0.0344(13) 0.0064(13) 0.0104(13) -0.0022(16)
C16 0.0592(19) 0.0631(19) 0.086(2) 0.0033(17) 0.0400(18) -0.0017(15)
C17 0.0426(16) 0.071(2) 0.088(3) 0.0142(19) -0.0131(16) -0.0099(15)
C18 0.116(3) 0.087(3) 0.0357(16) -0.0095(16) -0.0043(18) -0.022(2)
P1 0.0541(5) 0.0664(6) 0.0709(6) 0.0086(4) 0.0267(4) 0.0037(4)
F1 0.096(5) 0.212(12) 0.094(5) 0.057(6) 0.005(4) 0.055(6)
F2 0.165(8) 0.125(6) 0.132(7) -0.049(5) 0.087(6) 0.000(6)
F3 0.072(4) 0.217(12) 0.115(6) 0.096(7) 0.031(4) 0.034(6)
F4 0.129(8) 0.132(7) 0.261(14) -0.119(9) 0.039(9) -0.011(6)
F5 0.047(3) 0.114(6) 0.300(17) 0.100(9) 0.073(6) 0.006(3)
F6 0.070(3) 0.077(3) 0.133(7) 0.013(4) 0.056(4) -0.001(3)
F1A 0.112(6) 0.071(4) 0.312(17) 0.070(7) 0.126(9) 0.027(4)
F2A 0.137(9) 0.262(16) 0.191(11) -0.054(12) -0.017(9) -0.091(10)
F3A 0.099(7) 0.091(5) 0.237(13) 0.060(7) 0.082(8) 0.035(5)
F4A 0.196(12) 0.183(10) 0.116(7) -0.055(6) -0.006(7) -0.005(8)
F5A 0.119(8) 0.148(8) 0.115(5) 0.017(4) 0.082(6) 0.013(5)
F6A 0.193(12) 0.229(15) 0.168(11) 0.103(10) 0.153(11) 0.097(10)

loop_
_geom_bond_atom_site_label_1
_geom_bond_atom_site_label_2
_geom_bond_distance
_geom_bond_site_symmetry_2
_geom_bond_publ_flag
Ru1 N1 2.154(2) . ?
Ru1 C11 2.208(3) . ?
Ru1 C7 2.211(3) . ?
Ru1 C12 2.217(3) . ?
Ru1 C10 2.220(3) . ?
Ru1 C9 2.237(2) . ?
Ru1 C8 2.243(2) . ?
Ru1 S2 2.3500(7) . ?
Ru1 S1 2.3708(7) . ?
S1 C1 1.825(3) . ?
S2 C5 1.756(4) . ?
S2 C4 1.815(3) . ?
N1 C3 1.492(4) . ?
N1 C2 1.495(4) . ?
C1 C2 1.490(5) . ?
C3 C4 1.507(5) . ?
C5 C6 1.304(6) . ?
C7 C12 1.420(4) . ?
C7 C8 1.430(4) . ?
C7 C13 1.513(4) . ?
C8 C9 1.401(4) . ?
C8 C14 1.509(4) . ?
C9 C10 1.442(3) . ?
C9 C15 1.508(4) . ?
C10 C11 1.417(4) . ?
C10 C16 1.501(4) . ?
C11 C12 1.422(4) . ?
C11 C17 1.512(4) . ?
C12 C18 1.515(4) . ?
P1 F2A 1.486(6) . ?
P1 F6A 1.487(6) . ?
P1 F5 1.509(5) . ?
P1 F4 1.525(6) . ?
P1 F1 1.538(5) . ?
P1 F3A 1.542(6) . ?
P1 F3 1.546(6) . ?
P1 F1A 1.561(6) . ?
P1 F2 1.562(6) . ?
P1 F4A 1.589(7) . ?
P1 F5A 1.597(6) . ?
P1 F6 1.601(6) . ?
